data_7713446
loop_
_publ_author_name
'Kirk, Ryan M.'
'Hill, Anthony F.'

_publ_section_title
;
 Bridging arsolido complexes.
;
_journal_name_full 'Dalton transactions (Cambridge, England : 2003)'
_journal_paper_doi 10.1039/d3dt01364b
_journal_year 2023
_chemical_formula_moiety 'C25 H18 As Co3 Mo O11'
_chemical_formula_sum 'C25 H18 As Co3 Mo O11'
_chemical_formula_weight 842.04
_space_group_crystal_system monoclinic
_space_group_IT_number 15
_space_group_name_Hall '-C 2yc'
_space_group_name_H-M_alt 'C 1 2/c 1'
_atom_sites_solution_hydrogens geom
_atom_sites_solution_primary dual
_audit_creation_date 2023-01-08
_audit_creation_method
;
Olex2 1.3
(compiled 2020.11.12 svn.r5f609507 for OlexSys, GUI svn.r6408)
;
_audit_update_record
;
2023-01-08 deposited with the CCDC.	2023-07-12 downloaded from the CCDC.
;
_cell_angle_alpha 90
_cell_angle_beta 100.5150(10)
_cell_angle_gamma 90
_cell_formula_units_Z 8
_cell_length_a 30.0109(4)
_cell_length_b 11.14800(10)
_cell_length_c 17.8024(2)
_cell_measurement_reflns_used 9326
_cell_measurement_temperature 150.00(10)
_cell_measurement_theta_max 73.6050
_cell_measurement_theta_min 4.2270
_cell_volume 5855.98(12)
_computing_cell_refinement 'CrysAlisPro 1.171.40.82a (Rigaku OD, 2020)'
_computing_data_collection 'CrysAlisPro 1.171.40.82a (Rigaku OD, 2020)'
_computing_data_reduction 'CrysAlisPro 1.171.40.82a (Rigaku OD, 2020)'
_computing_molecular_graphics 'Olex2 1.3 (Dolomanov et al., 2009)'
_computing_publication_material 'Olex2 1.3 (Dolomanov et al., 2009)'
_computing_structure_refinement 'SHELXL 2018/3 (Sheldrick, 2015)'
_computing_structure_solution 'SHELXT 2018/2 (Sheldrick, 2018)'
_diffrn_ambient_environment N~2~
_diffrn_ambient_temperature 150.00(10)
_diffrn_detector 'CCD plate'
_diffrn_detector_area_resol_mean 8.1297
_diffrn_detector_type EosS2
_diffrn_measured_fraction_theta_full 0.998
_diffrn_measured_fraction_theta_max 0.986
_diffrn_measurement_details
;
List of Runs (angles in degrees, time in seconds):

  # Type    Start    End  Width  t~exp~   \w     \q     \k     \f   Frames
#--------------------------------------------------------------------------
  1  \w    -12.00  29.00   1.00    5.00    --  -36.95  57.00 150.00   41
  2  \w    -12.00  13.00   1.00    5.00    --   36.95 -77.00-180.00   25
  3  \w    -16.00  61.00   1.00    5.00    --   36.95 -77.00  90.00   77
  4  \w     15.00  41.00   1.00    5.00    --   36.95-107.00-100.00   26
  5  \w      2.00  53.00   1.00    5.00    --   36.95 -57.00-150.00   51
  6  \w      6.00  55.00   1.00    5.00    --   36.95 -77.00 150.00   49
  7  \w      9.00  34.00   1.00    5.00    --   36.95 -99.00   0.00   25
  8  \w     45.00  76.00   1.00    5.00    --   36.95 -99.00   0.00   31
  9  \w     49.00  77.00   1.00    5.00    --   36.95-107.00-100.00   28
 10  \w     32.00  59.00   1.00    5.00    --   36.95-125.00  60.00   27
 11  \w     24.00  58.00   1.00    5.00    --   36.95 -77.00-180.00   34
 12  \w     56.00 100.00   1.00    5.00    --   36.95  57.00 -60.00   44
 13  \w    147.00 178.00   1.00   25.00    --  111.00  50.00 -90.00   31
 14  \w    101.00 126.00   1.00   25.00    --  111.00 -42.00 118.00   25
 15  \w     94.00 144.00   1.00   25.00    --  111.00  50.00 -90.00   50
 16  \w     97.00 123.00   1.00   25.00    --  111.00 -77.00 -60.00   26
 17  \w    104.00 163.00   1.00   25.00    --  111.00  77.00   0.00   59
 18  \w    132.00 167.00   1.00   25.00    --  111.00  25.00 -30.00   35
 19  \w     67.00  95.00   1.00   25.00    --  111.00-111.00 -60.00   28
 20  \w     44.00 120.00   1.00   25.00    --  111.00 -50.00 -30.00   76
 21  \w     44.00 100.00   1.00   25.00    --  111.00 -50.00 120.00   56
 22  \w     94.00 142.00   1.00   25.00    --  111.00  25.00-150.00   48
 23  \w    113.00 142.00   1.00   25.00    --  111.00  77.00 -30.00   29
 24  \w     76.00 112.00   1.00   25.00    --  111.00 178.00  30.00   36
 25  \w     65.00  91.00   1.00   25.00    --  111.00 -77.00 -90.00   26
 26  \w    127.00 159.00   1.00   25.00    --  111.00 111.00 -90.00   32
 27  \w     46.00 106.00   1.00   25.00    --  111.00-111.00 120.00   60
 28  \w     44.00  69.00   1.00   25.00    --  111.00 -92.00-180.00   25
 29  \w     51.00  86.00   1.00   25.00    --  111.00 -92.00  60.00   35
 30  \w     62.00  88.00   1.00   25.00    --  111.00-111.00  30.00   26
 31  \w     45.00  71.00   1.00   25.00    --  111.00 -38.00  60.00   26
 32  \w     94.00 162.00   1.00   25.00    --  111.00  25.00-120.00   68
 33  \w     94.00 119.00   1.00   25.00    --  111.00  25.00 -30.00   25
 34  \w     51.00  90.00   1.00   25.00    --  111.00 -45.00 -68.64   39
;
_diffrn_measurement_device 'four-circle diffractometer'
_diffrn_measurement_device_type 'SuperNova, Dual, Cu at home/near, EosS2'
_diffrn_measurement_method '\w scans'
_diffrn_orient_matrix_type 'CrysAlisPro convention (1999,Acta A55,543-557)'
_diffrn_orient_matrix_UB_11 0.0310805000
_diffrn_orient_matrix_UB_12 0.0703325000
_diffrn_orient_matrix_UB_13 -0.0443137000
_diffrn_orient_matrix_UB_21 -0.0400258000
_diffrn_orient_matrix_UB_22 0.0176989000
_diffrn_orient_matrix_UB_23 -0.0667455000
_diffrn_orient_matrix_UB_31 -0.0125161000
_diffrn_orient_matrix_UB_32 0.1176399000
_diffrn_orient_matrix_UB_33 0.0364689000
_diffrn_radiation_monochromator mirror
_diffrn_radiation_probe x-ray
_diffrn_radiation_type 'Cu K\a'
_diffrn_radiation_wavelength 1.54184
_diffrn_reflns_av_R_equivalents 0.0308
_diffrn_reflns_av_unetI/netI 0.0285
_diffrn_reflns_Laue_measured_fraction_full 0.998
_diffrn_reflns_Laue_measured_fraction_max 0.986
_diffrn_reflns_limit_h_max 34
_diffrn_reflns_limit_h_min -37
_diffrn_reflns_limit_k_max 13
_diffrn_reflns_limit_k_min -12
_diffrn_reflns_limit_l_max 22
_diffrn_reflns_limit_l_min -21
_diffrn_reflns_number 17415
_diffrn_reflns_point_group_measured_fraction_full 0.998
_diffrn_reflns_point_group_measured_fraction_max 0.986
_diffrn_reflns_theta_full 67.684
_diffrn_reflns_theta_max 73.828
_diffrn_reflns_theta_min 4.239
_diffrn_source 'micro-focus sealed X-ray tube'
_diffrn_source_type 'SuperNova (Cu) X-ray Source'
_exptl_absorpt_coefficient_mu 18.264
_exptl_absorpt_correction_T_max 0.17627
_exptl_absorpt_correction_T_min 0.07636
_exptl_absorpt_correction_type sphere
_exptl_absorpt_process_details
;
CrysAlisPro 1.171.40.82a (Rigaku Oxford Diffraction, 2020)
Spherical absorption correction
using equivalent radius and absorption coefficient.
Empirical absorption correction using spherical harmonics,
implemented in SCALE3 ABSPACK scaling algorithm.
;
_exptl_crystal_colour red
_exptl_crystal_colour_primary red
_exptl_crystal_density_diffrn 1.910
_exptl_crystal_description prism
_exptl_crystal_F_000 3296
_exptl_crystal_recrystallization_method 'Re-crystallisation from solvent: dichloromethane/hexane'
_exptl_crystal_size_max 0.289
_exptl_crystal_size_mid 0.255
_exptl_crystal_size_min 0.115
_exptl_crystal_size_rad 0.107
_refine_diff_density_max 0.504
_refine_diff_density_min -1.291
_refine_diff_density_rms 0.108
_refine_ls_extinction_method none
_refine_ls_goodness_of_fit_ref 1.064
_refine_ls_hydrogen_treatment constr
_refine_ls_matrix_type full
_refine_ls_number_parameters 374
_refine_ls_number_reflns 5839
_refine_ls_number_restraints 0
_refine_ls_restrained_S_all 1.064
_refine_ls_R_factor_all 0.0349
_refine_ls_R_factor_gt 0.0340
_refine_ls_shift/su_max 0.001
_refine_ls_shift/su_mean 0.000
_refine_ls_structure_factor_coef Fsqd
_refine_ls_weighting_details 'w=1/[\s^2^(Fo^2^)+(0.0548P)^2^+6.1070P] where P=(Fo^2^+2Fc^2^)/3'
_refine_ls_weighting_scheme calc
_refine_ls_wR_factor_gt 0.0869
_refine_ls_wR_factor_ref 0.0877
_reflns_Friedel_coverage 0.000
_reflns_number_gt 5676
_reflns_number_total 5839
_reflns_threshold_expression 'I > 2\s(I)'
_cod_data_source_file d3dt01364b2.cif
_cod_data_source_block rmk_247_a_scale
_cod_database_code 7713446
_shelx_shelxl_version_number 2018/3
_chemical_oxdiff_formula C25H18As1Mo1O11Co3
_chemical_oxdiff_usercomment 'DCM/hexane evap -20 '
_shelx_space_group_comment
;
The symmetry employed for this shelxl refinement is uniquely defined
by the following loop, which should always be used as a source of
symmetry information in preference to the above space-group names.
They are only intended as comments.
;
_reflns_odcompleteness_completeness 97.59
_reflns_odcompleteness_iscentric 1
_reflns_odcompleteness_theta 74.33
_olex2_refinement_description
;
1. Fixed Uiso
 At 1.2 times of:
  All C(H) groups
 At 1.5 times of:
  All C(H,H,H) groups
2.a Ternary CH refined with riding coordinates:
 C12(H12)
2.b Aromatic/amide H refined with riding coordinates:
 C23(H23), C21(H21), C25(H25), C24(H24), C22(H22)
2.c Idealised Me refined as rotating group:
 C20(H20A,H20B,H20C), C17(H17A,H17B,H17C), C18(H18A,H18B,H18C), C19(H19A,H19B,
 H19C)
;
_ins_header
;
TITL RMK_247_A_scale in C2/c 
REM C2/c (#15 in standard setting)
CELL 1.54184  30.010917  11.147985  17.802448  90.0000 100.5149  90.0000
ZERR    8.00   0.000364   0.000125   0.000229   0.0000   0.0012   0.0000
LATT  7
SYMM -x, y,-z+1/2 
SFAC C H O Co As Mo
UNIT 200.00 144.00 88.00 24.00 8.00 8.00
TREF
HKLF 4
END
;
_olex2_submission_special_instructions 'No special instructions were received'
_oxdiff_exptl_absorpt_empirical_details
;
Empirical correction (ABSPACK) includes:
- Absorption correction using spherical harmonics
- Frame scaling
;
_oxdiff_exptl_absorpt_empirical_full_max 1.610
_oxdiff_exptl_absorpt_empirical_full_min 0.585

loop_
_space_group_symop_operation_xyz
'x, y, z'
'-x, y, -z+1/2'
'x+1/2, y+1/2, z'
'-x+1/2, y+1/2, -z+1/2'
'-x, -y, -z'
'x, -y, z-1/2'
'-x+1/2, -y+1/2, -z'
'x+1/2, -y+1/2, z-1/2'

loop_
_atom_site_label
_atom_site_type_symbol
_atom_site_fract_x
_atom_site_fract_y
_atom_site_fract_z
_atom_site_U_iso_or_equiv
_atom_site_adp_type
_atom_site_occupancy
_atom_site_site_symmetry_order
_atom_site_calc_flag
_atom_site_refinement_flags_posn
_atom_site_refinement_flags_adp
_atom_site_refinement_flags_occupancy
_atom_site_disorder_assembly
_atom_site_disorder_group
Mo1 Mo 0.67694(2) 0.84471(2) 0.76963(2) 0.03087(8) Uani 1 1 d . . . . .
As1 As 0.62675(2) 0.81729(2) 0.63010(2) 0.02465(8) Uani 1 1 d . . . . .
Co1 Co 0.65081(2) 0.72597(4) 0.52155(3) 0.02803(11) Uani 1 1 d . . . . .
Co3 Co 0.64640(2) 0.50465(5) 0.50826(3) 0.04018(13) Uani 1 1 d . . . . .
Co2 Co 0.58985(2) 0.62965(6) 0.42846(3) 0.04118(14) Uani 1 1 d . . . . .
O5 O 0.71252(8) 0.5951(2) 0.64049(14) 0.0436(5) Uani 1 1 d . . . . .
O11 O 0.58413(8) 0.8950(2) 0.43746(14) 0.0427(5) Uani 1 1 d . . . . .
O4 O 0.72675(8) 0.8749(2) 0.49930(15) 0.0430(5) Uani 1 1 d . . . . .
O3 O 0.65695(10) 0.5677(2) 0.76808(17) 0.0530(6) Uani 1 1 d . . . . .
O9 O 0.49978(9) 0.6313(2) 0.4732(2) 0.0591(8) Uani 1 1 d . . . . .
O1 O 0.74397(9) 0.9274(3) 0.66348(16) 0.0613(8) Uani 1 1 d . . . . .
O7 O 0.71900(10) 0.3590(3) 0.46837(19) 0.0621(8) Uani 1 1 d . . . . .
O2 O 0.77209(10) 0.7404(4) 0.8397(2) 0.0778(11) Uani 1 1 d . . . . .
C16 C 0.60534(9) 0.9780(2) 0.60383(16) 0.0294(5) Uani 1 1 d . . . . .
C5 C 0.68465(10) 0.6108(3) 0.58695(18) 0.0336(6) Uani 1 1 d . . . . .
C13 C 0.56585(9) 0.7773(3) 0.64334(16) 0.0294(5) Uani 1 1 d . . . . .
O8 O 0.57484(11) 0.3723(3) 0.4052(3) 0.0914(15) Uani 1 1 d . . . . .
O6 O 0.61571(17) 0.3673(3) 0.6304(3) 0.0853(13) Uani 1 1 d . . . . .
C4 C 0.69639(10) 0.8193(3) 0.50942(17) 0.0321(6) Uani 1 1 d . . . . .
C14 C 0.53927(9) 0.8750(3) 0.62887(17) 0.0306(5) Uani 1 1 d . . . . .
C3 C 0.66431(11) 0.6680(3) 0.76497(19) 0.0394(7) Uani 1 1 d . . . . .
C11 C 0.60147(10) 0.8062(3) 0.45886(17) 0.0352(6) Uani 1 1 d . . . . .
C15 C 0.56089(10) 0.9860(3) 0.60685(17) 0.0319(6) Uani 1 1 d . . . . .
C20 C 0.63527(11) 1.0715(3) 0.5790(2) 0.0386(6) Uani 1 1 d . . . . .
H20A H 0.651634 1.112218 0.622991 0.058 Uiso 1 1 calc R U . . .
H20B H 0.617071 1.128243 0.546238 0.058 Uiso 1 1 calc R U . . .
H20C H 0.656313 1.034047 0.551642 0.058 Uiso 1 1 calc R U . . .
C12 C 0.65391(11) 0.6263(3) 0.43622(19) 0.0397(7) Uani 1 1 d . . . . .
H12 H 0.673058 0.630036 0.397192 0.048 Uiso 1 1 calc R U . . .
C17 C 0.55310(11) 0.6554(3) 0.6681(2) 0.0382(6) Uani 1 1 d . . . . .
H17A H 0.568342 0.595126 0.643760 0.057 Uiso 1 1 calc R U . . .
H17B H 0.520924 0.644747 0.653908 0.057 Uiso 1 1 calc R U . . .
H17C H 0.561876 0.648400 0.722559 0.057 Uiso 1 1 calc R U . . .
C7 C 0.69046(13) 0.4152(3) 0.4841(2) 0.0475(8) Uani 1 1 d . . . . .
C9 C 0.53453(12) 0.6313(3) 0.4563(2) 0.0452(8) Uani 1 1 d . . . . .
C2 C 0.73752(12) 0.7764(4) 0.8155(2) 0.0523(9) Uani 1 1 d . . . . .
C18 C 0.49015(10) 0.8773(3) 0.6360(2) 0.0426(7) Uani 1 1 d . . . . .
H18A H 0.481751 0.800756 0.653778 0.064 Uiso 1 1 calc R U . . .
H18B H 0.471879 0.894253 0.587032 0.064 Uiso 1 1 calc R U . . .
H18C H 0.485439 0.938448 0.671724 0.064 Uiso 1 1 calc R U . . .
C1 C 0.71825(10) 0.8955(3) 0.69907(19) 0.0412(7) Uani 1 1 d . . . . .
C23 C 0.68263(13) 1.0177(4) 0.8433(2) 0.0561(10) Uani 1 1 d . . . . .
H23 H 0.708794 1.064130 0.849937 0.067 Uiso 1 1 calc R U . . .
C21 C 0.61318(11) 0.9460(4) 0.7960(2) 0.0470(8) Uani 1 1 d . . . . .
H21 H 0.585014 0.936201 0.764666 0.056 Uiso 1 1 calc R U . . .
O10 O 0.56766(18) 0.6723(6) 0.2645(2) 0.1135(19) Uani 1 1 d . . . . .
C25 C 0.62998(13) 0.8763(4) 0.8603(2) 0.0485(8) Uani 1 1 d . . . . .
H25 H 0.615149 0.813554 0.879892 0.058 Uiso 1 1 calc R U . . .
C8 C 0.59316(13) 0.4569(4) 0.4321(3) 0.0616(12) Uani 1 1 d . . . . .
C19 C 0.53339(11) 1.0988(3) 0.5893(2) 0.0439(7) Uani 1 1 d . . . . .
H19A H 0.523342 1.125924 0.634639 0.066 Uiso 1 1 calc R U . . .
H19B H 0.507571 1.082700 0.550172 0.066 Uiso 1 1 calc R U . . .
H19C H 0.551730 1.159771 0.572018 0.066 Uiso 1 1 calc R U . . .
C24 C 0.67440(13) 0.9204(4) 0.8900(2) 0.0536(9) Uani 1 1 d . . . . .
H24 H 0.694240 0.890635 0.932119 0.064 Uiso 1 1 calc R U . . .
C22 C 0.64500(14) 1.0318(4) 0.7862(2) 0.0529(9) Uani 1 1 d . . . . .
H22 H 0.641650 1.089278 0.747684 0.063 Uiso 1 1 calc R U . . .
C6 C 0.62701(15) 0.4217(3) 0.5830(3) 0.0569(10) Uani 1 1 d . . . . .
C10 C 0.57627(16) 0.6556(6) 0.3280(3) 0.0701(14) Uani 1 1 d . . . . .

loop_
_atom_site_aniso_label
_atom_site_aniso_U_11
_atom_site_aniso_U_22
_atom_site_aniso_U_33
_atom_site_aniso_U_23
_atom_site_aniso_U_13
_atom_site_aniso_U_12
Mo1 0.01691(12) 0.04322(14) 0.03286(13) -0.00323(8) 0.00555(8) -0.00131(8)
As1 0.01568(14) 0.02529(15) 0.03377(16) -0.00069(10) 0.00663(10) 0.00195(9)
Co1 0.0192(2) 0.0314(2) 0.0345(2) -0.00102(17) 0.00743(16) 0.00471(16)
Co3 0.0313(3) 0.0323(3) 0.0595(3) -0.0085(2) 0.0152(2) 0.00643(19)
Co2 0.0249(3) 0.0512(3) 0.0463(3) -0.0148(2) 0.0036(2) 0.0056(2)
O5 0.0341(11) 0.0516(13) 0.0451(12) 0.0041(10) 0.0074(10) 0.0153(10)
O11 0.0292(10) 0.0472(13) 0.0495(12) 0.0081(10) 0.0017(9) 0.0102(10)
O4 0.0270(11) 0.0516(13) 0.0528(13) 0.0127(11) 0.0138(9) 0.0031(10)
O3 0.0517(15) 0.0428(14) 0.0660(16) 0.0104(12) 0.0150(12) 0.0037(11)
O9 0.0292(13) 0.0464(14) 0.105(2) 0.0086(14) 0.0193(14) 0.0055(10)
O1 0.0319(12) 0.100(2) 0.0554(15) 0.0022(15) 0.0178(11) -0.0169(14)
O7 0.0488(16) 0.0642(17) 0.0745(19) -0.0151(15) 0.0144(14) 0.0277(14)
O2 0.0279(13) 0.118(3) 0.085(2) 0.027(2) 0.0018(13) 0.0209(16)
C16 0.0255(12) 0.0241(12) 0.0391(13) -0.0008(10) 0.0073(10) 0.0034(10)
C5 0.0289(14) 0.0318(14) 0.0435(15) 0.0010(11) 0.0157(12) 0.0090(11)
C13 0.0189(11) 0.0322(14) 0.0373(13) -0.0039(11) 0.0059(10) -0.0012(10)
O8 0.0424(16) 0.0614(19) 0.164(4) -0.056(2) 0.001(2) 0.0005(14)
O6 0.116(3) 0.0461(16) 0.113(3) -0.0067(18) 0.072(3) -0.0138(18)
C4 0.0255(13) 0.0368(14) 0.0353(14) 0.0056(11) 0.0087(10) 0.0112(11)
C14 0.0199(12) 0.0352(14) 0.0370(13) -0.0044(11) 0.0057(10) -0.0012(10)
C3 0.0309(15) 0.0504(19) 0.0379(15) 0.0039(13) 0.0087(12) 0.0090(13)
C11 0.0265(14) 0.0463(17) 0.0337(13) 0.0001(12) 0.0079(11) 0.0036(12)
C15 0.0252(13) 0.0311(13) 0.0391(14) -0.0034(11) 0.0050(10) 0.0019(11)
C20 0.0323(14) 0.0307(14) 0.0545(17) 0.0039(13) 0.0127(13) 0.0000(12)
C12 0.0303(15) 0.0499(18) 0.0400(15) -0.0082(13) 0.0096(12) 0.0091(13)
C17 0.0282(14) 0.0333(15) 0.0542(18) 0.0014(13) 0.0101(13) -0.0035(11)
C7 0.0409(18) 0.0469(18) 0.0534(19) -0.0091(15) 0.0053(14) 0.0105(15)
C9 0.0323(17) 0.0345(15) 0.067(2) -0.0051(15) 0.0035(15) 0.0054(12)
C2 0.0300(17) 0.077(3) 0.0501(19) 0.0075(18) 0.0077(14) 0.0046(17)
C18 0.0179(13) 0.0517(18) 0.059(2) -0.0024(15) 0.0085(12) 0.0018(12)
C1 0.0214(13) 0.060(2) 0.0415(15) -0.0028(14) 0.0034(11) -0.0050(13)
C23 0.0413(18) 0.066(2) 0.067(2) -0.028(2) 0.0247(17) -0.0217(17)
C21 0.0279(14) 0.068(2) 0.0458(17) -0.0227(16) 0.0070(12) 0.0092(15)
O10 0.100(3) 0.192(6) 0.0433(19) -0.015(3) 0.0007(19) 0.027(3)
C25 0.0448(19) 0.054(2) 0.055(2) -0.0122(16) 0.0309(16) -0.0075(15)
C8 0.0325(17) 0.054(2) 0.096(3) -0.034(2) 0.0051(18) 0.0057(16)
C19 0.0302(15) 0.0364(16) 0.064(2) 0.0022(15) 0.0057(14) 0.0102(13)
C24 0.0411(18) 0.081(3) 0.0366(16) -0.0167(17) 0.0023(13) 0.0108(18)
C22 0.058(2) 0.051(2) 0.0534(19) -0.0081(16) 0.0211(17) 0.0086(17)
C6 0.059(2) 0.0334(16) 0.088(3) -0.0108(18) 0.038(2) -0.0023(16)
C10 0.048(2) 0.106(4) 0.054(2) -0.025(2) 0.0035(18) 0.014(2)

loop_
_atom_type_symbol
_atom_type_description
_atom_type_scat_dispersion_real
_atom_type_scat_dispersion_imag
_atom_type_scat_source
C C 0.0181 0.0091 'International Tables Vol C Tables 4.2.6.8 and 6.1.1.4'
H H 0.0000 0.0000 'International Tables Vol C Tables 4.2.6.8 and 6.1.1.4'
As As -0.9300 1.0051 'International Tables Vol C Tables 4.2.6.8 and 6.1.1.4'
Co Co -2.3653 3.6143 'International Tables Vol C Tables 4.2.6.8 and 6.1.1.4'
Mo Mo -0.0483 2.7339 'International Tables Vol C Tables 4.2.6.8 and 6.1.1.4'
O O 0.0492 0.0322 'International Tables Vol C Tables 4.2.6.8 and 6.1.1.4'

loop_
_exptl_crystal_face_index_h
_exptl_crystal_face_index_k
_exptl_crystal_face_index_l
_exptl_crystal_face_perp_dist
7 -3 -10 0.1102
-1 -6 7 0.1073
-3 7 -1 0.0965
-7 3 10 0.1181
-19 1 -1 0.0576
19 -1 1 0.0576
7 7 -1 0.0755

loop_
_geom_angle_atom_site_label_1
_geom_angle_atom_site_label_2
_geom_angle_atom_site_label_3
_geom_angle
_geom_angle_site_symmetry_1
_geom_angle_site_symmetry_3
_geom_angle_publ_flag
C3 Mo1 As1 77.25(9) . . ?
C3 Mo1 C23 146.46(14) . . ?
C3 Mo1 C21 109.07(14) . . ?
C3 Mo1 C25 92.45(13) . . ?
C3 Mo1 C24 110.99(16) . . ?
C3 Mo1 C22 143.47(14) . . ?
C2 Mo1 As1 130.57(12) . . ?
C2 Mo1 C3 78.11(16) . . ?
C2 Mo1 C23 96.76(18) . . ?
C2 Mo1 C21 144.66(14) . . ?
C2 Mo1 C25 112.91(16) . . ?
C2 Mo1 C24 86.66(15) . . ?
C2 Mo1 C22 130.60(17) . . ?
C1 Mo1 As1 76.00(9) . . ?
C1 Mo1 C3 112.70(14) . . ?
C1 Mo1 C2 75.13(15) . . ?
C1 Mo1 C23 97.46(14) . . ?
C1 Mo1 C21 127.74(15) . . ?
C1 Mo1 C25 154.82(14) . . ?
C1 Mo1 C24 127.33(15) . . ?
C1 Mo1 C22 98.18(15) . . ?
C23 Mo1 As1 126.17(13) . . ?
C23 Mo1 C21 57.64(13) . . ?
C23 Mo1 C25 58.66(13) . . ?
C23 Mo1 C22 34.57(16) . . ?
C21 Mo1 As1 84.20(8) . . ?
C21 Mo1 C25 34.68(15) . . ?
C25 Mo1 As1 110.32(11) . . ?
C24 Mo1 As1 142.35(9) . . ?
C24 Mo1 C23 35.53(16) . . ?
C24 Mo1 C21 58.21(12) . . ?
C24 Mo1 C25 35.60(14) . . ?
C24 Mo1 C22 58.32(15) . . ?
C22 Mo1 As1 92.56(11) . . ?
C22 Mo1 C21 34.45(14) . . ?
C22 Mo1 C25 57.97(14) . . ?
Co1 As1 Mo1 126.330(15) . . ?
C16 As1 Mo1 102.99(9) . . ?
C16 As1 Co1 109.44(9) . . ?
C16 As1 C13 87.91(12) . . ?
C13 As1 Mo1 107.28(9) . . ?
C13 As1 Co1 115.33(8) . . ?
As1 Co1 Co3 118.58(2) . . ?
As1 Co1 Co2 115.28(2) . . ?
Co2 Co1 Co3 59.00(2) . . ?
C5 Co1 As1 89.94(9) . . ?
C5 Co1 Co3 53.04(10) . . ?
C5 Co1 Co2 111.35(10) . . ?
C5 Co1 C11 161.39(14) . . ?
C4 Co1 As1 101.64(10) . . ?
C4 Co1 Co3 127.21(9) . . ?
C4 Co1 Co2 131.95(10) . . ?
C4 Co1 C5 97.71(13) . . ?
C4 Co1 C11 100.86(13) . . ?
C4 Co1 C12 95.45(15) . . ?
C11 Co1 As1 87.53(9) . . ?
C11 Co1 Co3 112.88(10) . . ?
C11 Co1 Co2 53.99(10) . . ?
C12 Co1 As1 162.79(11) . . ?
C12 Co1 Co3 49.51(11) . . ?
C12 Co1 Co2 49.39(10) . . ?
C12 Co1 C5 89.77(14) . . ?
C12 Co1 C11 87.27(14) . . ?
Co2 Co3 Co1 60.46(2) . . ?
C5 Co3 Co1 48.58(8) . . ?
C5 Co3 Co2 108.39(8) . . ?
C12 Co3 Co1 49.17(10) . . ?
C12 Co3 Co2 50.05(10) . . ?
C12 Co3 C5 85.87(13) . . ?
C12 Co3 C8 84.84(19) . . ?
C7 Co3 Co1 123.65(14) . . ?
C7 Co3 Co2 130.58(13) . . ?
C7 Co3 C5 98.22(15) . . ?
C7 Co3 C12 92.96(17) . . ?
C7 Co3 C8 103.18(16) . . ?
C7 Co3 C6 104.27(19) . . ?
C8 Co3 Co1 110.92(14) . . ?
C8 Co3 Co2 50.49(14) . . ?
C8 Co3 C5 157.04(14) . . ?
C6 Co3 Co1 117.33(12) . . ?
C6 Co3 Co2 116.04(15) . . ?
C6 Co3 C5 90.44(17) . . ?
C6 Co3 C12 162.73(15) . . ?
C6 Co3 C8 92.2(2) . . ?
Co3 Co2 Co1 60.54(2) . . ?
C11 Co2 Co1 48.65(9) . . ?
C11 Co2 Co3 109.09(9) . . ?
C12 Co2 Co1 49.23(10) . . ?
C12 Co2 Co3 50.26(11) . . ?
C12 Co2 C11 83.05(13) . . ?
C12 Co2 C8 86.15(16) . . ?
C9 Co2 Co1 114.39(12) . . ?
C9 Co2 Co3 114.81(13) . . ?
C9 Co2 C11 92.19(14) . . ?
C9 Co2 C12 160.35(16) . . ?
C9 Co2 C8 92.57(16) . . ?
C8 Co2 Co1 112.52(13) . . ?
C8 Co2 Co3 52.01(13) . . ?
C8 Co2 C11 160.49(16) . . ?
C10 Co2 Co1 127.31(19) . . ?
C10 Co2 Co3 133.10(16) . . ?
C10 Co2 C11 96.1(2) . . ?
C10 Co2 C12 96.83(19) . . ?
C10 Co2 C9 102.6(2) . . ?
C10 Co2 C8 101.3(2) . . ?
C15 C16 As1 109.8(2) . . ?
C15 C16 C20 128.2(3) . . ?
C20 C16 As1 121.8(2) . . ?
Co1 C5 Co3 78.38(12) . . ?
O5 C5 Co1 146.1(3) . . ?
O5 C5 Co3 135.5(2) . . ?
C14 C13 As1 109.2(2) . . ?
C14 C13 C17 128.0(3) . . ?
C17 C13 As1 122.8(2) . . ?
O4 C4 Co1 176.2(3) . . ?
C13 C14 C15 116.9(3) . . ?
C13 C14 C18 123.6(3) . . ?
C15 C14 C18 119.4(3) . . ?
O3 C3 Mo1 174.8(3) . . ?
Co1 C11 Co2 77.35(12) . . ?
O11 C11 Co1 148.6(3) . . ?
O11 C11 Co2 133.8(3) . . ?
C16 C15 C14 116.1(3) . . ?
C16 C15 C19 123.8(3) . . ?
C14 C15 C19 120.1(3) . . ?
C16 C20 H20A 109.5 . . ?
C16 C20 H20B 109.5 . . ?
C16 C20 H20C 109.5 . . ?
H20A C20 H20B 109.5 . . ?
H20A C20 H20C 109.5 . . ?
H20B C20 H20C 109.5 . . ?
Co1 C12 Co3 81.32(13) . . ?
Co1 C12 Co2 81.38(12) . . ?
Co1 C12 H12 131.5 . . ?
Co3 C12 H12 131.5 . . ?
Co2 C12 Co3 79.69(14) . . ?
Co2 C12 H12 131.5 . . ?
C13 C17 H17A 109.5 . . ?
C13 C17 H17B 109.5 . . ?
C13 C17 H17C 109.5 . . ?
H17A C17 H17B 109.5 . . ?
H17A C17 H17C 109.5 . . ?
H17B C17 H17C 109.5 . . ?
O7 C7 Co3 179.2(4) . . ?
O9 C9 Co2 179.3(4) . . ?
O2 C2 Mo1 177.7(4) . . ?
C14 C18 H18A 109.5 . . ?
C14 C18 H18B 109.5 . . ?
C14 C18 H18C 109.5 . . ?
H18A C18 H18B 109.5 . . ?
H18A C18 H18C 109.5 . . ?
H18B C18 H18C 109.5 . . ?
O1 C1 Mo1 174.9(3) . . ?
Mo1 C23 H23 120.5 . . ?
C24 C23 Mo1 72.1(2) . . ?
C24 C23 H23 125.9 . . ?
C22 C23 Mo1 73.3(2) . . ?
C22 C23 H23 125.9 . . ?
C22 C23 C24 108.2(3) . . ?
Mo1 C21 H21 120.7 . . ?
C25 C21 Mo1 73.18(19) . . ?
C25 C21 H21 125.3 . . ?
C22 C21 Mo1 72.6(2) . . ?
C22 C21 H21 125.3 . . ?
C22 C21 C25 109.4(3) . . ?
Mo1 C25 H25 122.1 . . ?
C21 C25 Mo1 72.15(18) . . ?
C21 C25 H25 126.8 . . ?
C21 C25 C24 106.5(3) . . ?
C24 C25 Mo1 70.72(19) . . ?
C24 C25 H25 126.8 . . ?
Co2 C8 Co3 77.50(15) . . ?
O8 C8 Co3 140.7(4) . . ?
O8 C8 Co2 141.8(4) . . ?
C15 C19 H19A 109.5 . . ?
C15 C19 H19B 109.5 . . ?
C15 C19 H19C 109.5 . . ?
H19A C19 H19B 109.5 . . ?
H19A C19 H19C 109.5 . . ?
H19B C19 H19C 109.5 . . ?
Mo1 C24 H24 119.5 . . ?
C23 C24 Mo1 72.4(2) . . ?
C23 C24 C25 107.4(4) . . ?
C23 C24 H24 126.3 . . ?
C25 C24 Mo1 73.68(19) . . ?
C25 C24 H24 126.3 . . ?
Mo1 C22 H22 120.9 . . ?
C23 C22 Mo1 72.1(2) . . ?
C23 C22 C21 108.5(4) . . ?
C23 C22 H22 125.7 . . ?
C21 C22 Mo1 73.0(2) . . ?
C21 C22 H22 125.7 . . ?
O6 C6 Co3 178.2(4) . . ?
O10 C10 Co2 179.8(7) . . ?

loop_
_geom_bond_atom_site_label_1
_geom_bond_atom_site_label_2
_geom_bond_distance
_geom_bond_site_symmetry_2
_geom_bond_publ_flag
Mo1 As1 2.6770(4) . ?
Mo1 C3 2.005(4) . ?
Mo1 C2 2.003(4) . ?
Mo1 C1 2.001(3) . ?
Mo1 C23 2.321(4) . ?
Mo1 C21 2.342(3) . ?
Mo1 C25 2.355(3) . ?
Mo1 C24 2.316(3) . ?
Mo1 C22 2.337(4) . ?
As1 Co1 2.4086(5) . ?
As1 C16 1.932(3) . ?
As1 C13 1.937(3) . ?
Co1 Co3 2.4799(7) . ?
Co1 Co2 2.4778(7) . ?
Co1 C5 1.899(3) . ?
Co1 C4 1.763(3) . ?
Co1 C11 1.906(3) . ?
Co1 C12 1.898(3) . ?
Co3 Co2 2.4413(8) . ?
Co3 C5 2.023(3) . ?
Co3 C12 1.908(4) . ?
Co3 C7 1.771(4) . ?
Co3 C8 1.971(4) . ?
Co3 C6 1.802(4) . ?
Co2 C11 2.054(3) . ?
Co2 C12 1.902(3) . ?
Co2 C9 1.818(4) . ?
Co2 C8 1.929(5) . ?
Co2 C10 1.784(5) . ?
O5 C5 1.161(4) . ?
O11 C11 1.151(4) . ?
O4 C4 1.143(4) . ?
O3 C3 1.144(5) . ?
O9 C9 1.137(5) . ?
O1 C1 1.141(4) . ?
O7 C7 1.136(5) . ?
O2 C2 1.122(5) . ?
C16 C15 1.348(4) . ?
C16 C20 1.495(4) . ?
C13 C14 1.347(4) . ?
C13 C17 1.499(4) . ?
O8 C8 1.150(5) . ?
O6 C6 1.140(6) . ?
C14 C15 1.482(4) . ?
C14 C18 1.503(4) . ?
C15 C19 1.506(4) . ?
C20 H20A 0.9600 . ?
C20 H20B 0.9600 . ?
C20 H20C 0.9600 . ?
C12 H12 0.9800 . ?
C17 H17A 0.9600 . ?
C17 H17B 0.9600 . ?
C17 H17C 0.9600 . ?
C18 H18A 0.9600 . ?
C18 H18B 0.9600 . ?
C18 H18C 0.9600 . ?
C23 H23 0.9300 . ?
C23 C24 1.415(6) . ?
C23 C22 1.384(6) . ?
C21 H21 0.9300 . ?
C21 C25 1.400(6) . ?
C21 C22 1.385(6) . ?
O10 C10 1.128(7) . ?
C25 H25 0.9300 . ?
C25 C24 1.428(5) . ?
C19 H19A 0.9600 . ?
C19 H19B 0.9600 . ?
C19 H19C 0.9600 . ?
C24 H24 0.9300 . ?
C22 H22 0.9300 . ?

loop_
_geom_torsion_atom_site_label_1
_geom_torsion_atom_site_label_2
_geom_torsion_atom_site_label_3
_geom_torsion_atom_site_label_4
_geom_torsion
_geom_torsion_site_symmetry_1
_geom_torsion_site_symmetry_2
_geom_torsion_site_symmetry_3
_geom_torsion_site_symmetry_4
_geom_torsion_publ_flag
Mo1 C23 C24 C25 -65.9(3) . . . . ?
Mo1 C23 C22 C21 64.4(3) . . . . ?
Mo1 C21 C25 C24 62.8(2) . . . . ?
Mo1 C21 C22 C23 -63.8(3) . . . . ?
Mo1 C25 C24 C23 65.1(3) . . . . ?
As1 Co1 C5 Co3 126.83(7) . . . . ?
As1 Co1 C5 O5 -55.3(4) . . . . ?
As1 Co1 C12 Co3 -51.0(4) . . . . ?
As1 Co1 C12 Co2 29.8(4) . . . . ?
As1 C16 C15 C14 0.2(3) . . . . ?
As1 C16 C15 C19 -179.8(3) . . . . ?
As1 C13 C14 C15 0.2(3) . . . . ?
As1 C13 C14 C18 -178.1(2) . . . . ?
Co3 Co1 C5 O5 177.9(5) . . . . ?
Co3 Co1 C12 Co2 80.79(12) . . . . ?
Co2 Co1 C5 Co3 9.57(10) . . . . ?
Co2 Co1 C5 O5 -172.5(4) . . . . ?
Co2 Co1 C12 Co3 -80.79(12) . . . . ?
C5 Co1 C12 Co3 38.09(12) . . . . ?
C5 Co1 C12 Co2 118.88(13) . . . . ?
C13 C14 C15 C16 -0.3(4) . . . . ?
C13 C14 C15 C19 179.6(3) . . . . ?
C4 Co1 C5 Co3 -131.43(11) . . . . ?
C4 Co1 C5 O5 46.5(4) . . . . ?
C4 Co1 C12 Co3 135.82(12) . . . . ?
C4 Co1 C12 Co2 -143.39(13) . . . . ?
C11 Co1 C5 Co3 44.8(4) . . . . ?
C11 Co1 C5 O5 -137.3(5) . . . . ?
C11 Co1 C12 Co3 -123.53(13) . . . . ?
C11 Co1 C12 Co2 -42.74(13) . . . . ?
C20 C16 C15 C14 175.8(3) . . . . ?
C20 C16 C15 C19 -4.1(5) . . . . ?
C12 Co1 C5 Co3 -35.96(12) . . . . ?
C12 Co1 C5 O5 141.9(4) . . . . ?
C17 C13 C14 C15 178.6(3) . . . . ?
C17 C13 C14 C18 0.2(5) . . . . ?
C18 C14 C15 C16 178.1(3) . . . . ?
C18 C14 C15 C19 -2.0(4) . . . . ?
C21 C25 C24 Mo1 -63.8(2) . . . . ?
C21 C25 C24 C23 1.3(4) . . . . ?
C25 C21 C22 Mo1 64.4(2) . . . . ?
C25 C21 C22 C23 0.6(4) . . . . ?
C24 C23 C22 Mo1 -64.1(3) . . . . ?
C24 C23 C22 C21 0.3(4) . . . . ?
C22 C23 C24 Mo1 64.9(3) . . . . ?
C22 C23 C24 C25 -1.0(4) . . . . ?
C22 C21 C25 Mo1 -64.0(2) . . . . ?
C22 C21 C25 C24 -1.2(4) . . . . ?

loop_
_exptl_oxdiff_crystal_face_indexfrac_h
_exptl_oxdiff_crystal_face_indexfrac_k
_exptl_oxdiff_crystal_face_indexfrac_l
_exptl_oxdiff_crystal_face_x
_exptl_oxdiff_crystal_face_y
_exptl_oxdiff_crystal_face_z
7.4700 -3.1320 -10.0814 0.4586 0.3185 -0.8296
-1.4234 -5.6564 7.1833 -0.7604 -0.5226 -0.3856
-2.7918 7.0957 -1.2184 0.4663 0.3187 0.8253
-7.4495 2.6809 10.4262 -0.5050 -0.3503 0.7888
-18.5155 0.9272 -1.2251 -0.4560 0.8393 0.2961
18.5155 -0.9272 1.2251 0.4560 -0.8393 -0.2961
6.8919 6.7648 -0.9334 0.7314 -0.0938 0.6755
